data_7115218
loop_
_publ_author_name
'Isaacs, Lyle'
'Fettinger, James C.'

_publ_contact_author
;
Lyle Isaacs
University of Maryland
Department of Chemistry and Biochemistry
College Park, MD 20742
;
_publ_section_title
;
 Design, synthesis and self-association behavior of water soluble self
 complementary facial amphiphiles
;
_journal_issue 24
_journal_name_full 'Chemical Communications'
_journal_page_first 2549
_journal_paper_doi 10.1039/a907474k
_journal_year 1999
_chemical_formula_sum 'C27.5 H27.5 N4 O6'
_chemical_formula_weight 510.04
_chemical_name_systematic
;
 ?
;
_space_group_IT_number 14
_symmetry_cell_setting monoclinic
_symmetry_space_group_name_Hall '-P 2ybc'
_symmetry_space_group_name_H-M 'P 1 21/c 1'
_atom_sites_solution_hydrogens geom
_atom_sites_solution_primary direct
_atom_sites_solution_secondary difmap
_audit_creation_method SHELXL-97
_cell_angle_alpha 90.00
_cell_angle_beta 106.050(11)
_cell_angle_gamma 90.00
_cell_formula_units_Z 8
_cell_length_a 17.973(2)
_cell_length_b 14.284(3)
_cell_length_c 19.986(4)
_cell_measurement_temperature 173(2)
_cell_volume 4930.9(16)
_computing_cell_refinement 'Bruker SMART'
_computing_data_collection 'Bruker SMART'
_computing_data_reduction 'Bruker SHELXTL'
_computing_molecular_graphics 'Bruker SHELXTL'
_computing_publication_material 'Bruker SHELXTL'
_computing_structure_refinement 'SHELXL-97 (Sheldrick, 1997)'
_computing_structure_solution 'SHELXS-97 (Sheldrick, 1990)'
_diffrn_ambient_temperature 173(2)
_diffrn_measured_fraction_theta_full 0.998
_diffrn_measured_fraction_theta_max 0.998
_diffrn_measurement_device_type 'CCD area detector'
_diffrn_measurement_method 'phi and omega scans'
_diffrn_radiation_monochromator graphite
_diffrn_radiation_source 'fine-focus sealed tube'
_diffrn_radiation_type MoK\a
_diffrn_radiation_wavelength 0.71073
_diffrn_reflns_av_R_equivalents 0.0358
_diffrn_reflns_av_sigmaI/netI 0.0300
_diffrn_reflns_limit_h_max 23
_diffrn_reflns_limit_h_min -23
_diffrn_reflns_limit_k_max 18
_diffrn_reflns_limit_k_min -18
_diffrn_reflns_limit_l_max 25
_diffrn_reflns_limit_l_min -25
_diffrn_reflns_number 52308
_diffrn_reflns_theta_full 27.50
_diffrn_reflns_theta_max 27.50
_diffrn_reflns_theta_min 1.85
_exptl_absorpt_coefficient_mu 0.098
_exptl_absorpt_correction_T_max 0.9711
_exptl_absorpt_correction_T_min 0.9617
_exptl_absorpt_correction_type multi-scan
_exptl_absorpt_process_details 'Blessing (1995)'
_exptl_crystal_colour yellow
_exptl_crystal_density_diffrn 1.374
_exptl_crystal_density_method 'not measured'
_exptl_crystal_description plate
_exptl_crystal_F_000 2148
_exptl_crystal_size_max 0.40
_exptl_crystal_size_mid 0.35
_exptl_crystal_size_min 0.30
_refine_diff_density_max 0.310
_refine_diff_density_min -0.299
_refine_diff_density_rms 0.049
_refine_ls_extinction_coef 0.0021(3)
_refine_ls_extinction_expression Fc^*^=kFc[1+0.001xFc^2^\l^3^/sin(2\q)]^-1/4^
_refine_ls_extinction_method SHELXL
_refine_ls_goodness_of_fit_ref 1.032
_refine_ls_hydrogen_treatment mixed
_refine_ls_matrix_type full
_refine_ls_number_parameters 915
_refine_ls_number_reflns 11315
_refine_ls_number_restraints 0
_refine_ls_restrained_S_all 1.032
_refine_ls_R_factor_all 0.0722
_refine_ls_R_factor_gt 0.0488
_refine_ls_shift/su_max 0.001
_refine_ls_shift/su_mean 0.000
_refine_ls_structure_factor_coef Fsqd
_refine_ls_weighting_details 'calc w=1/[\s^2^(Fo^2^)+(0.0821P)^2^+1.2486P] where P=(Fo^2^+2Fc^2^)/3'
_refine_ls_weighting_scheme calc
_refine_ls_wR_factor_gt 0.1257
_refine_ls_wR_factor_ref 0.1455
_reflns_number_gt 8175
_reflns_number_total 11315
_reflns_threshold_expression >2sigma(I)
_cod_data_source_file 907474k.txt
_cod_data_source_block b
_cod_depositor_comments
;
The following automatic conversions were performed:

'_symmetry_cell_setting' value 'Monoclinic' changed to 'monoclinic'
according to
/usr/data/users/saulius/automatic-downloads/retrospective/RSC/lib/dictionaries/cif_core.dic
dictionary named 'cif_core.dic' version 2.4.2 from 2011-04-26.

Automatic conversion script
Id: cif_fix_values 2281 2013-09-26 08:29:07Z andrius 
;
_cod_original_cell_volume 4931.1(14)
_cod_original_sg_symbol_H-M P2(1)/c
_cod_original_formula_sum 'C27.50 H27.50 N4 O6'
_cod_database_code 7115218

loop_
_symmetry_equiv_pos_as_xyz
'x, y, z'
'-x, y+1/2, -z+1/2'
'-x, -y, -z'
'x, -y-1/2, z-1/2'

loop_
_atom_site_label
_atom_site_type_symbol
_atom_site_fract_x
_atom_site_fract_y
_atom_site_fract_z
_atom_site_U_iso_or_equiv
_atom_site_adp_type
_atom_site_occupancy
_atom_site_symmetry_multiplicity
_atom_site_calc_flag
_atom_site_refinement_flags
C1 C 0.57859(10) 0.59534(14) 0.35425(9) 0.0378(4) Uani 1 1 d .
H1 H 0.5776(11) 0.5286(14) 0.3684(10) 0.035(5) Uiso 1 1 d .
C2 C 0.61576(11) 0.66176(15) 0.40297(10) 0.0429(4) Uani 1 1 d .
H2 H 0.6425(12) 0.6400(15) 0.4541(12) 0.051(6) Uiso 1 1 d .
C3 C 0.61784(11) 0.75401(15) 0.38331(10) 0.0433(4) Uani 1 1 d .
H3 H 0.6443(13) 0.8010(16) 0.4176(12) 0.057(6) Uiso 1 1 d .
C4A C 0.54502(9) 0.71442(12) 0.26566(9) 0.0314(4) Uani 1 1 d .
C4 C 0.58216(10) 0.78001(14) 0.31468(10) 0.0374(4) Uani 1 1 d .
H4 H 0.5850(12) 0.8458(15) 0.3016(11) 0.044(6) Uiso 1 1 d .
N5A N 0.42649(7) 0.72739(9) 0.16352(7) 0.0285(3) Uani 1 1 d .
C5 C 0.50969(9) 0.74536(13) 0.19116(9) 0.0313(4) Uani 1 1 d .
H5A H 0.5168(11) 0.8159(15) 0.1871(10) 0.043(5) Uiso 1 1 d .
H5B H 0.5378(12) 0.7132(14) 0.1610(11) 0.044(5) Uiso 1 1 d .
O6 O 0.38556(7) 0.85475(8) 0.21555(7) 0.0385(3) Uani 1 1 d .
C6 C 0.37354(9) 0.77916(11) 0.18680(8) 0.0290(3) Uani 1 1 d .
N6A N 0.30447(8) 0.73171(9) 0.16939(7) 0.0287(3) Uani 1 1 d .
C7A C 0.22892(9) 0.71598(12) 0.25524(9) 0.0297(3) Uani 1 1 d .
C7 C 0.23641(10) 0.76208(12) 0.18943(9) 0.0308(4) Uani 1 1 d .
H7A H 0.1891(11) 0.7488(12) 0.1512(9) 0.030(4) Uiso 1 1 d .
H7B H 0.2403(10) 0.8300(13) 0.1961(9) 0.030(5) Uiso 1 1 d .
C8 C 0.22742(10) 0.77055(13) 0.31257(9) 0.0346(4) Uani 1 1 d .
H8 H 0.2294(12) 0.8389(16) 0.3083(11) 0.049(6) Uiso 1 1 d .
C9 C 0.22052(11) 0.72907(14) 0.37366(10) 0.0394(4) Uani 1 1 d .
H9 H 0.2178(12) 0.7694(15) 0.4147(11) 0.047(6) Uiso 1 1 d .
C10 C 0.21605(11) 0.63302(14) 0.37781(10) 0.0404(4) Uani 1 1 d .
H10 H 0.2115(12) 0.6034(15) 0.4216(11) 0.046(6) Uiso 1 1 d .
C11A C 0.22277(9) 0.61847(12) 0.25899(9) 0.0306(3) Uani 1 1 d .
C11 C 0.21672(10) 0.57757(13) 0.32056(10) 0.0356(4) Uani 1 1 d .
H11 H 0.2141(11) 0.5080(15) 0.3234(10) 0.042(5) Uiso 1 1 d .
N12A N 0.29494(7) 0.56248(9) 0.17723(7) 0.0274(3) Uani 1 1 d .
C12 C 0.22293(9) 0.55718(12) 0.19778(9) 0.0308(3) Uani 1 1 d .
H12B H 0.2140(11) 0.4885(14) 0.2086(10) 0.036(5) Uiso 1 1 d .
H12A H 0.1797(11) 0.5758(12) 0.1571(10) 0.031(5) Uiso 1 1 d .
O13 O 0.36809(7) 0.47047(8) 0.26670(6) 0.0338(3) Uani 1 1 d .
C13 C 0.36286(9) 0.52764(11) 0.22031(8) 0.0276(3) Uani 1 1 d .
N13A N 0.42313(8) 0.56599(9) 0.20007(7) 0.0300(3) Uani 1 1 d .
C13B C 0.39860(9) 0.63363(11) 0.14495(8) 0.0281(3) Uani 1 1 d .
C13C C 0.30919(9) 0.64184(11) 0.13798(8) 0.0277(3) Uani 1 1 d .
C14 C 0.50439(10) 0.54627(12) 0.23398(10) 0.0333(4) Uani 1 1 d .
H14A H 0.5328(11) 0.5392(13) 0.1982(10) 0.034(5) Uiso 1 1 d .
H14B H 0.5055(12) 0.4826(15) 0.2547(11) 0.043(5) Uiso 1 1 d .
C14A C 0.54294(9) 0.62059(12) 0.28572(9) 0.0316(4) Uani 1 1 d .
O14B O 0.43506(8) 0.51828(9) 0.07118(7) 0.0449(3) Uani 1 1 d .
C14B C 0.41755(9) 0.59779(12) 0.07833(9) 0.0326(4) Uani 1 1 d .
O14C O 0.22348(8) 0.70781(9) 0.03357(7) 0.0452(3) Uani 1 1 d .
C14C C 0.25535(9) 0.63959(12) 0.06279(9) 0.0305(3) Uani 1 1 d .
O15B O 0.40965(7) 0.66494(9) 0.03091(6) 0.0382(3) Uani 1 1 d .
C15B C 0.41925(13) 0.63597(16) -0.03692(10) 0.0455(5) Uani 1 1 d .
H15A H 0.3699(14) 0.5983(16) -0.0590(12) 0.057(6) Uiso 1 1 d .
H15B H 0.4680(13) 0.5959(16) -0.0253(11) 0.055(6) Uiso 1 1 d .
O15C O 0.24972(7) 0.55444(8) 0.03642(6) 0.0394(3) Uani 1 1 d .
C15C C 0.19927(12) 0.54172(14) -0.03471(10) 0.0422(4) Uani 1 1 d .
H15C H 0.2265(14) 0.5717(16) -0.0694(13) 0.061(7) Uiso 1 1 d .
H15D H 0.1508(14) 0.5765(17) -0.0382(12) 0.060(7) Uiso 1 1 d .
C16B C 0.42813(14) 0.72073(19) -0.07709(12) 0.0527(5) Uani 1 1 d .
H16C H 0.3809(14) 0.7656(16) -0.0851(12) 0.056(6) Uiso 1 1 d .
H16B H 0.4285(17) 0.695(2) -0.1237(17) 0.091(9) Uiso 1 1 d .
H16A H 0.4773(16) 0.7572(19) -0.0524(14) 0.074(8) Uiso 1 1 d .
C16C C 0.18536(13) 0.43944(15) -0.04579(12) 0.0468(5) Uani 1 1 d .
H16D H 0.2350(14) 0.4062(16) -0.0409(11) 0.054(6) Uiso 1 1 d .
H16E H 0.1511(15) 0.4287(17) -0.0974(14) 0.073(8) Uiso 1 1 d .
H16F H 0.1601(16) 0.412(2) -0.0131(15) 0.082(9) Uiso 1 1 d .
C21 C 0.33674(10) 0.07322(14) 0.34690(10) 0.0378(4) Uani 1 1 d .
H21 H 0.3437(12) 0.0039(15) 0.3368(11) 0.046(6) Uiso 1 1 d .
C22 C 0.37147(11) 0.10898(16) 0.41325(10) 0.0446(5) Uani 1 1 d .
H22 H 0.3998(14) 0.0655(17) 0.4517(13) 0.061(7) Uiso 1 1 d .
C23 C 0.36521(11) 0.20287(16) 0.42634(10) 0.0464(5) Uani 1 1 d .
H23 H 0.3901(13) 0.2274(15) 0.4720(12) 0.052(6) Uiso 1 1 d .
C24A C 0.28881(9) 0.22694(12) 0.30748(9) 0.0335(4) Uani 1 1 d .
C24 C 0.32354(10) 0.26175(15) 0.37381(10) 0.0415(4) Uani 1 1 d .
H24 H 0.3187(12) 0.3324(15) 0.3822(11) 0.047(6) Uiso 1 1 d .
N25A N 0.16395(8) 0.26936(9) 0.22280(7) 0.0292(3) Uani 1 1 d .
C25 C 0.24573(10) 0.29301(13) 0.25151(10) 0.0357(4) Uani 1 1 d .
H25A H 0.2478(11) 0.3575(14) 0.2719(10) 0.037(5) Uiso 1 1 d .
H25B H 0.2697(12) 0.2952(14) 0.2112(11) 0.041(5) Uiso 1 1 d .
O26 O 0.12068(7) 0.33790(8) 0.30981(6) 0.0383(3) Uani 1 1 d .
C26 C 0.11127(9) 0.28619(11) 0.25957(8) 0.0278(3) Uani 1 1 d .
N26A N 0.04495(7) 0.23820(9) 0.22822(7) 0.0276(3) Uani 1 1 d .
C27A C -0.01953(9) 0.15327(11) 0.30481(9) 0.0301(3) Uani 1 1 d .
C27 C -0.02202(10) 0.23397(12) 0.25573(10) 0.0311(4) Uani 1 1 d .
H27A H -0.0692(11) 0.2295(13) 0.2167(10) 0.034(5) Uiso 1 1 d .
H27B H -0.0249(11) 0.2939(14) 0.2789(10) 0.036(5) Uiso 1 1 d .
C28 C -0.02339(10) 0.17102(13) 0.37233(9) 0.0354(4) Uani 1 1 d .
H28 H -0.0265(11) 0.2384(14) 0.3873(10) 0.034(5) Uiso 1 1 d .
C29 C -0.02512(11) 0.09883(14) 0.41813(10) 0.0401(4) Uani 1 1 d .
H29 H -0.0314(12) 0.1114(16) 0.4660(12) 0.054(6) Uiso 1 1 d .
C30 C -0.02197(11) 0.00742(14) 0.39693(10) 0.0395(4) Uani 1 1 d .
H30 H -0.0264(12) -0.0458(16) 0.4270(12) 0.053(6) Uiso 1 1 d .
C31A C -0.01514(9) 0.06011(11) 0.28349(9) 0.0296(3) Uani 1 1 d .
C31 C -0.01607(10) -0.01183(12) 0.33024(9) 0.0341(4) Uani 1 1 d .
H31 H -0.0114(10) -0.0797(13) 0.3153(9) 0.034(5) Uiso 1 1 d .
N32A N 0.05201(7) 0.07825(9) 0.18990(7) 0.0262(3) Uani 1 1 d .
C32 C -0.01285(10) 0.03695(12) 0.21040(9) 0.0298(3) Uani 1 1 d .
H32A H -0.0092(10) -0.0305(13) 0.2044(9) 0.028(4) Uiso 1 1 d .
H32B H -0.0597(11) 0.0579(13) 0.1764(10) 0.035(5) Uiso 1 1 d .
O33 O 0.14197(7) -0.03600(8) 0.23746(6) 0.0344(3) Uani 1 1 d .
C33 C 0.12551(9) 0.04126(11) 0.21219(8) 0.0274(3) Uani 1 1 d .
N33A N 0.17612(7) 0.10474(9) 0.19770(7) 0.0278(3) Uani 1 1 d .
C33B C 0.14049(9) 0.19361(11) 0.17397(8) 0.0266(3) Uani 1 1 d .
C33C C 0.05336(9) 0.17654(11) 0.17388(8) 0.0262(3) Uani 1 1 d .
C34B C 0.14930(10) 0.22306(12) 0.10226(9) 0.0351(4) Uani 1 1 d .
O34A O 0.12805(19) 0.2971(3) 0.07647(19) 0.0472(8) Uani 0.62 1 d P
O34B O 0.1695(4) 0.3063(5) 0.0945(3) 0.0660(18) Uani 0.38 1 d P
C34A C 0.29557(9) 0.13243(12) 0.29379(9) 0.0320(4) Uani 1 1 d .
C34 C 0.25994(9) 0.09300(13) 0.22167(9) 0.0315(4) Uani 1 1 d .
H34A H 0.2834(10) 0.1238(13) 0.1880(10) 0.034(5) Uiso 1 1 d .
H34B H 0.2677(11) 0.0255(14) 0.2214(10) 0.034(5) Uiso 1 1 d .
O34D O -0.04332(16) 0.2753(2) 0.09882(16) 0.0366(6) Uani 0.71 1 d P
O34C O -0.0141(5) 0.2843(6) 0.0830(5) 0.068(3) Uani 0.29 1 d P
C34C C -0.00713(10) 0.20318(11) 0.10500(9) 0.0307(3) Uani 1 1 d .
O35B O 0.16357(8) 0.15218(9) 0.06650(6) 0.0418(3) Uani 1 1 d .
C35B C 0.17178(13) 0.17233(14) -0.00288(9) 0.0405(4) Uani 1 1 d .
H35A H 0.2151(13) 0.2179(15) 0.0025(11) 0.048(6) Uiso 1 1 d .
H35B H 0.1238(13) 0.2009(15) -0.0304(12) 0.049(6) Uiso 1 1 d .
O35C O -0.02079(7) 0.13458(8) 0.05945(6) 0.0365(3) Uani 1 1 d .
C35C C -0.07714(11) 0.15419(13) -0.00789(9) 0.0362(4) Uani 1 1 d .
H35C H -0.0683(12) 0.2201(15) -0.0189(11) 0.046(6) Uiso 1 1 d .
H35D H -0.1297(12) 0.1483(14) 0.0006(11) 0.043(5) Uiso 1 1 d .
C36B C 0.18681(15) 0.08104(17) -0.03320(11) 0.0494(5) Uani 1 1 d .
H36A H 0.2345(15) 0.0524(17) -0.0030(14) 0.068(7) Uiso 1 1 d .
H36B H 0.1954(15) 0.0980(19) -0.0790(14) 0.073(8) Uiso 1 1 d .
H36C H 0.1429(15) 0.0385(18) -0.0374(13) 0.062(7) Uiso 1 1 d .
C36C C -0.06250(13) 0.08655(15) -0.05995(10) 0.0434(5) Uani 1 1 d .
H36D H -0.0085(16) 0.0948(18) -0.0650(13) 0.073(8) Uiso 1 1 d .
H36E H -0.0986(13) 0.1021(16) -0.1068(12) 0.055(6) Uiso 1 1 d .
H36F H -0.0699(13) 0.0205(17) -0.0464(12) 0.055(6) Uiso 1 1 d .
C41 C 0.46623(17) 0.4574(2) 0.43746(13) 0.0649(7) Uani 1 1 d .
H41 H 0.4369(19) 0.430(2) 0.3883(18) 0.106(11) Uiso 1 1 d .
C42 C 0.42859(17) 0.5278(2) 0.46043(16) 0.0762(9) Uani 1 1 d .
H42 H 0.380(2) 0.539(3) 0.431(2) 0.140(15) Uiso 1 1 d .
C43 C 0.4633(2) 0.5711(2) 0.52412(17) 0.0745(8) Uani 1 1 d .
H43 H 0.4426(18) 0.625(2) 0.5451(16) 0.094(10) Uiso 1 1 d .

loop_
_atom_site_aniso_label
_atom_site_aniso_U_11
_atom_site_aniso_U_22
_atom_site_aniso_U_33
_atom_site_aniso_U_23
_atom_site_aniso_U_13
_atom_site_aniso_U_12
C1 0.0303(9) 0.0445(11) 0.0387(9) 0.0088(8) 0.0098(7) 0.0015(7)
C2 0.0351(9) 0.0592(12) 0.0337(9) 0.0051(9) 0.0084(8) -0.0001(9)
C3 0.0386(10) 0.0534(12) 0.0379(10) -0.0057(9) 0.0109(8) -0.0068(9)
C4A 0.0254(8) 0.0358(9) 0.0347(9) 0.0012(7) 0.0111(7) -0.0014(7)
C4 0.0324(9) 0.0411(10) 0.0403(10) -0.0008(8) 0.0125(7) -0.0058(7)
N5A 0.0270(7) 0.0270(7) 0.0318(7) 0.0008(5) 0.0088(5) -0.0013(5)
C5 0.0259(8) 0.0346(9) 0.0342(9) 0.0022(7) 0.0098(7) -0.0032(7)
O6 0.0398(7) 0.0282(6) 0.0483(7) -0.0057(5) 0.0134(6) -0.0041(5)
C6 0.0309(8) 0.0269(8) 0.0292(8) 0.0038(6) 0.0084(6) 0.0002(6)
N6A 0.0275(7) 0.0261(7) 0.0331(7) -0.0018(5) 0.0092(6) -0.0003(5)
C7A 0.0243(7) 0.0326(8) 0.0318(8) 0.0010(7) 0.0070(6) 0.0024(6)
C7 0.0283(8) 0.0283(8) 0.0356(9) 0.0017(7) 0.0086(7) 0.0037(6)
C8 0.0317(8) 0.0323(9) 0.0392(9) -0.0001(7) 0.0089(7) 0.0022(7)
C9 0.0402(10) 0.0450(11) 0.0346(9) -0.0038(8) 0.0130(8) 0.0042(8)
C10 0.0401(10) 0.0473(11) 0.0366(9) 0.0052(8) 0.0153(8) 0.0033(8)
C11A 0.0247(8) 0.0316(8) 0.0360(9) 0.0029(7) 0.0092(6) 0.0018(6)
C11 0.0343(9) 0.0349(9) 0.0400(9) 0.0061(7) 0.0142(7) 0.0029(7)
N12A 0.0249(6) 0.0262(7) 0.0308(7) 0.0024(5) 0.0071(5) 0.0013(5)
C12 0.0255(8) 0.0293(8) 0.0372(9) 0.0023(7) 0.0080(7) -0.0015(6)
O13 0.0355(6) 0.0291(6) 0.0357(6) 0.0068(5) 0.0080(5) 0.0010(5)
C13 0.0271(8) 0.0245(7) 0.0303(8) -0.0021(6) 0.0064(6) 0.0008(6)
N13A 0.0261(7) 0.0288(7) 0.0337(7) 0.0053(6) 0.0057(6) 0.0024(5)
C13B 0.0282(8) 0.0258(8) 0.0302(8) 0.0018(6) 0.0081(6) 0.0015(6)
C13C 0.0277(8) 0.0257(8) 0.0295(8) 0.0016(6) 0.0074(6) 0.0004(6)
C14 0.0275(8) 0.0303(9) 0.0408(10) 0.0030(7) 0.0071(7) 0.0036(7)
C14A 0.0240(7) 0.0373(9) 0.0346(9) 0.0041(7) 0.0101(6) 0.0009(7)
O14B 0.0509(8) 0.0397(7) 0.0446(7) -0.0075(6) 0.0143(6) 0.0072(6)
C14B 0.0290(8) 0.0350(9) 0.0334(9) -0.0025(7) 0.0083(7) 0.0005(7)
O14C 0.0557(8) 0.0412(7) 0.0333(7) 0.0044(6) 0.0036(6) 0.0146(6)
C14C 0.0300(8) 0.0316(8) 0.0298(8) 0.0011(7) 0.0080(7) 0.0033(7)
O15B 0.0463(7) 0.0401(7) 0.0318(6) -0.0004(5) 0.0168(5) 0.0035(5)
C15B 0.0470(11) 0.0578(13) 0.0343(10) -0.0062(9) 0.0156(9) 0.0009(10)
O15C 0.0425(7) 0.0339(6) 0.0332(6) -0.0031(5) -0.0041(5) 0.0010(5)
C15C 0.0426(10) 0.0441(11) 0.0321(9) -0.0027(8) -0.0028(8) -0.0020(9)
C16B 0.0467(12) 0.0754(16) 0.0388(11) 0.0045(11) 0.0163(9) -0.0006(11)
C16C 0.0443(11) 0.0471(12) 0.0451(11) -0.0055(9) 0.0058(9) -0.0079(9)
C21 0.0310(9) 0.0427(10) 0.0398(10) 0.0069(8) 0.0098(7) 0.0009(7)
C22 0.0346(9) 0.0604(13) 0.0368(10) 0.0089(9) 0.0065(8) -0.0011(9)
C23 0.0361(10) 0.0668(14) 0.0353(10) -0.0080(10) 0.0081(8) -0.0059(9)
C24A 0.0248(8) 0.0364(9) 0.0398(9) -0.0010(7) 0.0098(7) -0.0020(7)
C24 0.0311(9) 0.0497(11) 0.0442(10) -0.0099(9) 0.0110(8) -0.0033(8)
N25A 0.0270(7) 0.0256(7) 0.0351(7) -0.0029(6) 0.0088(6) -0.0022(5)
C25 0.0281(8) 0.0303(9) 0.0474(10) -0.0012(8) 0.0083(8) -0.0022(7)
O26 0.0419(7) 0.0342(6) 0.0360(7) -0.0107(5) 0.0060(5) 0.0011(5)
C26 0.0306(8) 0.0229(7) 0.0283(8) 0.0007(6) 0.0056(6) 0.0026(6)
N26A 0.0273(7) 0.0264(7) 0.0303(7) -0.0040(5) 0.0099(5) -0.0007(5)
C27A 0.0249(7) 0.0319(8) 0.0331(8) 0.0014(7) 0.0073(6) 0.0008(6)
C27 0.0299(8) 0.0280(8) 0.0386(9) -0.0008(7) 0.0145(7) 0.0020(7)
C28 0.0346(9) 0.0377(9) 0.0351(9) -0.0030(7) 0.0116(7) 0.0007(7)
C29 0.0419(10) 0.0482(11) 0.0306(9) 0.0021(8) 0.0108(8) 0.0025(8)
C30 0.0402(10) 0.0434(10) 0.0339(9) 0.0086(8) 0.0085(8) 0.0009(8)
C31A 0.0258(8) 0.0314(8) 0.0310(8) 0.0013(7) 0.0065(6) -0.0020(6)
C31 0.0344(9) 0.0319(9) 0.0347(9) 0.0040(7) 0.0074(7) -0.0009(7)
N32A 0.0278(6) 0.0218(6) 0.0283(7) 0.0010(5) 0.0067(5) 0.0009(5)
C32 0.0312(8) 0.0263(8) 0.0306(8) 0.0003(7) 0.0064(7) -0.0040(6)
O33 0.0387(6) 0.0254(6) 0.0378(6) 0.0040(5) 0.0085(5) 0.0047(5)
C33 0.0321(8) 0.0255(8) 0.0239(7) -0.0003(6) 0.0065(6) 0.0018(6)
N33A 0.0277(7) 0.0252(6) 0.0308(7) 0.0021(5) 0.0084(5) 0.0029(5)
C33B 0.0294(8) 0.0233(7) 0.0273(8) 0.0023(6) 0.0083(6) 0.0025(6)
C33C 0.0298(8) 0.0222(7) 0.0255(7) -0.0004(6) 0.0061(6) 0.0012(6)
C34B 0.0417(9) 0.0324(9) 0.0350(9) 0.0057(7) 0.0167(8) 0.0073(7)
O34A 0.072(2) 0.0336(15) 0.0446(19) 0.0136(13) 0.0296(17) 0.0174(16)
O34B 0.121(6) 0.039(3) 0.049(3) 0.009(2) 0.042(4) -0.004(4)
C34A 0.0260(8) 0.0388(9) 0.0323(8) 0.0014(7) 0.0098(6) -0.0019(7)
C34 0.0283(8) 0.0322(9) 0.0347(9) 0.0011(7) 0.0101(7) 0.0034(7)
O34D 0.0440(14) 0.0256(13) 0.0351(13) 0.0011(9) 0.0023(9) 0.0088(10)
O34C 0.095(7) 0.030(3) 0.051(5) 0.014(3) -0.027(4) -0.015(4)
C34C 0.0329(8) 0.0246(8) 0.0312(8) -0.0014(6) 0.0030(7) -0.0005(6)
O35B 0.0620(8) 0.0382(7) 0.0290(6) -0.0018(5) 0.0187(6) -0.0041(6)
C35B 0.0500(11) 0.0459(11) 0.0285(9) 0.0040(8) 0.0156(8) 0.0010(9)
O35C 0.0466(7) 0.0306(6) 0.0255(6) -0.0026(5) -0.0014(5) 0.0088(5)
C35C 0.0423(10) 0.0365(10) 0.0247(8) 0.0005(7) 0.0007(7) 0.0087(8)
C36B 0.0652(14) 0.0525(13) 0.0345(10) -0.0032(9) 0.0202(10) 0.0015(11)
C36C 0.0550(12) 0.0398(11) 0.0287(9) -0.0038(8) 0.0003(9) 0.0067(9)
C41 0.0810(18) 0.0647(16) 0.0455(13) 0.0006(11) 0.0116(13) -0.0237(14)
C42 0.0581(16) 0.096(2) 0.0682(18) 0.0293(17) 0.0060(14) -0.0095(15)
C43 0.094(2) 0.0627(17) 0.0766(19) 0.0141(15) 0.0400(17) 0.0038(15)

loop_
_atom_type_symbol
_atom_type_description
_atom_type_scat_dispersion_real
_atom_type_scat_dispersion_imag
_atom_type_scat_source
C C 0.0033 0.0016 'International Tables Vol C Tables 4.2.6.8 and 6.1.1.4'
H H 0.0000 0.0000 'International Tables Vol C Tables 4.2.6.8 and 6.1.1.4'
N N 0.0061 0.0033 'International Tables Vol C Tables 4.2.6.8 and 6.1.1.4'
O O 0.0106 0.0060 'International Tables Vol C Tables 4.2.6.8 and 6.1.1.4'

loop_
_geom_angle_atom_site_label_1
_geom_angle_atom_site_label_2
_geom_angle_atom_site_label_3
_geom_angle
_geom_angle_site_symmetry_1
_geom_angle_publ_flag
C14A C1 C2 120.95(18) . no
C14A C1 H1 119.3(11) . no
C2 C1 H1 119.8(11) . no
C3 C2 C1 119.88(18) . no
C3 C2 H2 121.3(12) . no
C1 C2 H2 118.8(12) . no
C2 C3 C4 119.58(19) . no
C2 C3 H3 120.0(13) . no
C4 C3 H3 120.4(14) . no
C4 C4A C14A 119.32(16) . no
C4 C4A C5 119.13(16) . no
C14A C4A C5 121.52(15) . no
C4A C4 C3 121.05(18) . no
C4A C4 H4 120.6(12) . no
C3 C4 H4 118.3(12) . no
C6 N5A C13B 111.13(13) . no
C6 N5A C5 120.30(14) . no
C13B N5A C5 120.34(13) . no
N5A C5 C4A 115.22(14) . no
N5A C5 H5A 106.2(11) . no
C4A C5 H5A 109.8(11) . no
N5A C5 H5B 108.9(12) . no
C4A C5 H5B 108.3(12) . no
H5A C5 H5B 108.1(17) . no
O6 C6 N6A 126.12(15) . no
O6 C6 N5A 125.84(15) . no
N6A C6 N5A 108.00(14) . no
C6 N6A C13C 113.09(13) . no
C6 N6A C7 123.62(14) . no
C13C N6A C7 122.73(13) . no
C8 C7A C11A 119.54(16) . no
C8 C7A C7 119.96(15) . no
C11A C7A C7 120.50(15) . no
N6A C7 C7A 113.21(13) . no
N6A C7 H7A 109.7(10) . no
C7A C7 H7A 108.9(10) . no
N6A C7 H7B 107.4(11) . no
C7A C7 H7B 109.5(11) . no
H7A C7 H7B 108.0(15) . no
C7A C8 C9 120.66(17) . no
C7A C8 H8 118.4(13) . no
C9 C8 H8 120.9(13) . no
C10 C9 C8 119.79(18) . no
C10 C9 H9 120.0(12) . no
C8 C9 H9 120.2(12) . no
C9 C10 C11 120.15(18) . no
C9 C10 H10 119.7(13) . no
C11 C10 H10 120.1(13) . no
C11 C11A C7A 119.38(16) . no
C11 C11A C12 119.48(16) . no
C7A C11A C12 121.14(15) . no
C11A C11 C10 120.47(17) . no
C11A C11 H11 119.1(12) . no
C10 C11 H11 120.5(12) . no
C13 N12A C13C 111.36(12) . no
C13 N12A C12 120.35(13) . no
C13C N12A C12 119.82(13) . no
N12A C12 C11A 113.48(13) . no
N12A C12 H12B 108.1(11) . no
C11A C12 H12B 110.4(11) . no
N12A C12 H12A 108.0(11) . no
C11A C12 H12A 109.4(10) . no
H12B C12 H12A 107.2(14) . no
O13 C13 N13A 126.21(15) . no
O13 C13 N12A 125.86(15) . no
N13A C13 N12A 107.89(13) . no
C13 N13A C13B 113.21(13) . no
C13 N13A C14 123.89(14) . no
C13B N13A C14 122.74(14) . no
N13A C13B N5A 114.53(13) . no
N13A C13B C14B 110.01(13) . no
N5A C13B C14B 112.62(13) . no
N13A C13B C13C 101.91(12) . no
N5A C13B C13C 103.10(12) . no
C14B C13B C13C 114.14(13) . no
N12A C13C N6A 115.00(13) . no
N12A C13C C14C 110.79(13) . no
N6A C13C C14C 110.20(13) . no
N12A C13C C13B 102.90(12) . no
N6A C13C C13B 102.05(12) . no
C14C C13C C13B 115.62(13) . no
N13A C14 C14A 113.18(14) . no
N13A C14 H14A 109.5(11) . no
C14A C14 H14A 109.6(11) . no
N13A C14 H14B 105.7(12) . no
C14A C14 H14B 113.8(12) . no
H14A C14 H14B 104.6(16) . no
C1 C14A C4A 119.22(16) . no
C1 C14A C14 119.45(16) . no
C4A C14A C14 121.31(15) . no
O14B C14B O15B 125.41(16) . no
O14B C14B C13B 122.91(16) . no
O15B C14B C13B 111.65(14) . no
O14C C14C O15C 125.62(16) . no
O14C C14C C13C 122.92(15) . no
O15C C14C C13C 111.46(13) . no
C14B O15B C15B 115.94(15) . no
O15B C15B C16B 109.03(18) . no
O15B C15B H15A 103.6(13) . no
C16B C15B H15A 113.9(13) . no
O15B C15B H15B 105.1(13) . no
C16B C15B H15B 111.5(13) . no
H15A C15B H15B 112.9(18) . no
C14C O15C C15C 117.32(14) . no
O15C C15C C16C 107.36(16) . no
O15C C15C H15C 108.3(13) . no
C16C C15C H15C 113.2(13) . no
O15C C15C H15D 107.6(14) . no
C16C C15C H15D 112.0(14) . no
H15C C15C H15D 108.2(19) . no
C15B C16B H16C 112.4(13) . no
C15B C16B H16B 103.5(17) . no
H16C C16B H16B 107(2) . no
C15B C16B H16A 111.2(15) . no
H16C C16B H16A 109(2) . no
H16B C16B H16A 114(2) . no
C15C C16C H16D 110.2(13) . no
C15C C16C H16E 108.4(14) . no
H16D C16C H16E 107.1(19) . no
C15C C16C H16F 112.4(17) . no
H16D C16C H16F 108(2) . no
H16E C16C H16F 110(2) . no
C22 C21 C34A 120.21(19) . no
C22 C21 H21 119.5(12) . no
C34A C21 H21 120.2(12) . no
C23 C22 C21 119.87(19) . no
C23 C22 H22 120.3(14) . no
C21 C22 H22 119.8(14) . no
C22 C23 C24 120.04(18) . no
C22 C23 H23 119.5(13) . no
C24 C23 H23 120.4(13) . no
C34A C24A C24 119.61(17) . no
C34A C24A C25 121.22(16) . no
C24 C24A C25 119.16(17) . no
C23 C24 C24A 120.59(19) . no
C23 C24 H24 121.4(12) . no
C24A C24 H24 118.0(12) . no
C26 N25A C33B 112.27(13) . no
C26 N25A C25 121.16(14) . no
C33B N25A C25 120.92(13) . no
N25A C25 C24A 113.69(14) . no
N25A C25 H25A 107.0(11) . no
C24A C25 H25A 108.7(11) . no
N25A C25 H25B 107.3(11) . no
C24A C25 H25B 111.5(11) . no
H25A C25 H25B 108.5(16) . no
O26 C26 N26A 125.83(15) . no
O26 C26 N25A 126.04(15) . no
N26A C26 N25A 108.06(13) . no
C26 N26A C33C 113.12(13) . no
C26 N26A C27 123.68(14) . no
C33C N26A C27 122.01(13) . no
C28 C27A C31A 119.18(16) . no
C28 C27A C27 119.40(15) . no
C31A C27A C27 121.40(15) . no
N26A C27 C27A 113.50(13) . no
N26A C27 H27A 109.0(11) . no
C27A C27 H27A 109.3(11) . no
N26A C27 H27B 107.4(11) . no
C27A C27 H27B 110.8(11) . no
H27A C27 H27B 106.5(15) . no
C29 C28 C27A 121.39(17) . no
C29 C28 H28 119.9(11) . no
C27A C28 H28 118.6(11) . no
C30 C29 C28 119.45(17) . no
C30 C29 H29 118.9(13) . no
C28 C29 H29 121.5(13) . no
C29 C30 C31 120.09(17) . no
C29 C30 H30 121.8(13) . no
C31 C30 H30 118.1(13) . no
C31 C31A C27A 118.89(16) . no
C31 C31A C32 119.76(15) . no
C27A C31A C32 121.30(15) . no
C31A C31 C30 120.97(17) . no
C31A C31 H31 119.0(10) . no
C30 C31 H31 120.0(10) . no
C33 N32A C33C 111.83(13) . no
C33 N32A C32 121.47(13) . no
C33C N32A C32 121.25(13) . no
N32A C32 C31A 114.83(13) . no
N32A C32 H32A 106.2(10) . no
C31A C32 H32A 110.8(10) . no
N32A C32 H32B 106.5(11) . no
C31A C32 H32B 111.0(11) . no
H32A C32 H32B 107.1(15) . no
O33 C33 N33A 126.07(15) . no
O33 C33 N32A 125.74(15) . no
N33A C33 N32A 108.12(13) . no
C33 N33A C33B 113.05(13) . no
C33 N33A C34 122.67(13) . no
C33B N33A C34 122.26(13) . no
N25A C33B N33A 114.74(13) . no
N25A C33B C34B 109.78(13) . no
N33A C33B C34B 113.28(13) . no
N25A C33B C33C 102.75(12) . no
N33A C33B C33C 102.35(12) . no
C34B C33B C33C 113.33(13) . no
N26A C33C N32A 114.64(13) . no
N26A C33C C34C 109.06(12) . no
N32A C33C C34C 112.72(13) . no
N26A C33C C33B 102.42(12) . no
N32A C33C C33B 103.12(12) . no
C34C C33C C33B 114.48(13) . no
O34A C34B O34B 35.1(3) . no
O34A C34B O35B 122.6(2) . no
O34B C34B O35B 123.7(3) . no
O34A C34B C33B 122.7(2) . no
O34B C34B C33B 118.5(3) . no
O35B C34B C33B 112.53(14) . no
O34B O34A C34B 77.8(7) . no
O34A O34B C34B 67.0(7) . no
C24A C34A C21 119.67(16) . no
C24A C34A C34 120.77(15) . no
C21 C34A C34 119.55(16) . no
N33A C34 C34A 113.34(14) . no
N33A C34 H34A 108.7(11) . no
C34A C34 H34A 109.5(11) . no
N33A C34 H34B 104.4(11) . no
C34A C34 H34B 110.4(11) . no
H34A C34 H34B 110.3(16) . no
O34C O34D C34C 75.6(9) . no
O34D O34C C34C 71.3(8) . no
O34D C34C O34C 33.1(4) . no
O34D C34C O35C 125.0(2) . no
O34C C34C O35C 118.2(4) . no
O34D C34C C33C 121.8(2) . no
O34C C34C C33C 121.7(4) . no
O35C C34C C33C 112.57(13) . no
C34B O35B C35B 116.93(14) . no
O35B C35B C36B 106.84(16) . no
O35B C35B H35A 107.9(13) . no
C36B C35B H35A 112.9(12) . no
O35B C35B H35B 108.2(13) . no
C36B C35B H35B 111.6(13) . no
H35A C35B H35B 109.2(18) . no
C34C O35C C35C 116.21(13) . no
O35C C35C C36C 107.73(14) . no
O35C C35C H35C 105.8(12) . no
C36C C35C H35C 112.9(13) . no
O35C C35C H35D 105.6(12) . no
C36C C35C H35D 114.6(12) . no
H35C C35C H35D 109.4(16) . no
C35B C36B H36A 109.6(15) . no
C35B C36B H36B 104.5(15) . no
H36A C36B H36B 109(2) . no
C35B C36B H36C 110.1(15) . no
H36A C36B H36C 110(2) . no
H36B C36B H36C 113(2) . no
C35C C36C H36D 110.7(15) . no
C35C C36C H36E 108.2(13) . no
H36D C36C H36E 105.7(19) . no
C35C C36C H36F 111.1(13) . no
H36D C36C H36F 110(2) . no
H36E C36C H36F 111.2(18) . no
C43 C41 C42 120.5(3) 3_666 no
C43 C41 H41 124.4(18) 3_666 no
C42 C41 H41 115.1(18) . no
C41 C42 C43 119.7(3) . no
C41 C42 H42 113(3) . no
C43 C42 H42 127(3) . no
C41 C43 C42 119.8(3) 3_666 no
C41 C43 H43 113.3(18) 3_666 no
C42 C43 H43 126.8(18) . no

loop_
_geom_bond_atom_site_label_1
_geom_bond_atom_site_label_2
_geom_bond_distance
_geom_bond_site_symmetry_2
_geom_bond_publ_flag
C1 C14A 1.390(2) . no
C1 C2 1.391(3) . no
C1 H1 1.00(2) . no
C2 C3 1.378(3) . no
C2 H2 1.05(2) . no
C3 C4 1.394(3) . no
C3 H3 0.98(2) . no
C4A C4 1.386(3) . no
C4A C14A 1.402(2) . no
C4A C5 1.514(2) . no
C4 H4 0.98(2) . no
N5A C6 1.383(2) . no
N5A C13B 1.442(2) . no
N5A C5 1.466(2) . no
C5 H5A 1.02(2) . no
C5 H5B 1.00(2) . no
O6 C6 1.214(2) . no
C6 N6A 1.372(2) . no
N6A C13C 1.442(2) . no
N6A C7 1.455(2) . no
C7A C8 1.392(2) . no
C7A C11A 1.401(2) . no
C7A C7 1.510(2) . no
C7 H7A 0.991(18) . no
C7 H7B 0.979(18) . no
C8 C9 1.393(3) . no
C8 H8 0.98(2) . no
C9 C10 1.378(3) . no
C9 H9 1.01(2) . no
C10 C11 1.394(3) . no
C10 H10 1.00(2) . no
C11A C11 1.393(2) . no
C11A C12 1.505(2) . no
C11 H11 1.00(2) . no
N12A C13 1.378(2) . no
N12A C13C 1.441(2) . no
N12A C12 1.464(2) . no
C12 H12B 1.027(19) . no
C12 H12A 0.993(19) . no
O13 C13 1.2194(19) . no
C13 N13A 1.371(2) . no
N13A C13B 1.440(2) . no
N13A C14 1.458(2) . no
C13B C14B 1.550(2) . no
C13B C13C 1.579(2) . no
C13C C14C 1.546(2) . no
C14 C14A 1.510(2) . no
C14 H14A 0.99(2) . no
C14 H14B 1.00(2) . no
O14B C14B 1.198(2) . no
C14B O15B 1.328(2) . no
O14C C14C 1.197(2) . no
C14C O15C 1.318(2) . no
O15B C15B 1.472(2) . no
C15B C16B 1.486(3) . no
C15B H15A 1.03(2) . no
C15B H15B 1.02(2) . no
O15C C15C 1.471(2) . no
C15C C16C 1.488(3) . no
C15C H15C 1.04(2) . no
C15C H15D 0.99(2) . no
C16B H16C 1.04(2) . no
C16B H16B 1.00(3) . no
C16B H16A 1.03(3) . no
C16C H16D 0.99(2) . no
C16C H16E 1.06(3) . no
C16C H16F 0.97(3) . no
C21 C22 1.397(3) . no
C21 C34A 1.398(2) . no
C21 H21 1.03(2) . no
C22 C23 1.377(3) . no
C22 H22 1.01(2) . no
C23 C24 1.391(3) . no
C23 H23 0.96(2) . no
C24A C34A 1.389(2) . no
C24A C24 1.392(3) . no
C24A C25 1.504(3) . no
C24 H24 1.03(2) . no
N25A C26 1.371(2) . no
N25A C33B 1.440(2) . no
N25A C25 1.462(2) . no
C25 H25A 1.00(2) . no
C25 H25B 1.01(2) . no
O26 C26 1.2199(19) . no
C26 N26A 1.368(2) . no
N26A C33C 1.438(2) . no
N26A C27 1.456(2) . no
C27A C28 1.394(2) . no
C27A C31A 1.406(2) . no
C27A C27 1.506(2) . no
C27 H27A 0.982(19) . no
C27 H27B 0.98(2) . no
C28 C29 1.385(3) . no
C28 H28 1.014(19) . no
C29 C30 1.379(3) . no
C29 H29 1.01(2) . no
C30 C31 1.393(3) . no
C30 H30 0.99(2) . no
C31A C31 1.392(2) . no
C31A C32 1.509(2) . no
C31 H31 1.024(19) . no
N32A C33 1.377(2) . no
N32A C33C 1.4417(19) . no
N32A C32 1.463(2) . no
C32 H32A 0.975(18) . no
C32 H32B 0.972(19) . no
O33 C33 1.2157(19) . no
C33 N33A 1.371(2) . no
N33A C33B 1.442(2) . no
N33A C34 1.459(2) . no
C33B C34B 1.543(2) . no
C33B C33C 1.584(2) . no
C33C C34C 1.547(2) . no
C34B O34A 1.192(4) . no
C34B O34B 1.265(6) . no
C34B O35B 1.305(2) . no
O34A O34B 0.745(6) . no
C34A C34 1.515(2) . no
C34 H34A 0.991(19) . no
C34 H34B 0.97(2) . no
O34D O34C 0.696(9) . no
O34D C34C 1.206(3) . no
O34C C34C 1.233(8) . no
C34C O35C 1.3137(19) . no
O35B C35B 1.463(2) . no
C35B C36B 1.494(3) . no
C35B H35A 1.00(2) . no
C35B H35B 0.97(2) . no
O35C C35C 1.4702(19) . no
C35C C36C 1.496(3) . no
C35C H35C 0.99(2) . no
C35C H35D 1.01(2) . no
C36B H36A 0.99(3) . no
C36B H36B 1.00(3) . no
C36B H36C 0.98(3) . no
C36C H36D 1.01(3) . no
C36C H36E 1.01(2) . no
C36C H36F 1.00(2) . no
C41 C43 1.349(4) 3_666 no
C41 C42 1.361(4) . no
C41 H41 1.06(3) . no
C42 C43 1.397(4) . no
C42 H42 0.93(4) . no
C43 C41 1.349(4) 3_666 no
C43 H43 1.00(3) . no
